data_7247579
loop_
_publ_author_name
'Sobczak, Paulina'
'Siera\'nski, Tomasz'
'\'Swi\;atkowski, Marcin'
'Trz\;esowska-Kruszy\'nska, Agata'

_publ_section_title
;
 New Schiff base salts as sources of blue and green light in the solid
 state: the role of the anion and protonation
;
_journal_issue 44
_journal_name_full CrystEngComm
_journal_page_first 6185
_journal_page_last 6193
_journal_paper_doi 10.1039/D3CE00758H
_journal_volume 25
_journal_year 2023
_chemical_formula_moiety 'C15 H14 N O3, N O3'
_chemical_formula_sum 'C15 H14 N2 O6'
_chemical_formula_weight 318.28
_space_group_crystal_system monoclinic
_space_group_IT_number 14
_space_group_name_Hall '-P 2yn'
_space_group_name_H-M_alt 'P 1 21/n 1'
_atom_sites_solution_hydrogens geom
_atom_sites_solution_primary dual
_audit_creation_date 2023-01-05
_audit_creation_method
;
Olex2 1.5-ac5-024
(compiled 2022.04.12 svn.rca3783a0 for Rigaku Oxford Diffraction, GUI svn.r6498)
;
_audit_update_record
;
2023-07-28 deposited with the CCDC.	2023-10-25 downloaded from the CCDC.
;
_cell_angle_alpha 90
_cell_angle_beta 95.964(3)
_cell_angle_gamma 90
_cell_formula_units_Z 4
_cell_length_a 4.83768(17)
_cell_length_b 14.8178(5)
_cell_length_c 20.0275(6)
_cell_measurement_reflns_used 7177
_cell_measurement_temperature 99.9(8)
_cell_measurement_theta_max 78.1810
_cell_measurement_theta_min 3.6500
_cell_volume 1427.88(8)
_computing_cell_refinement 'CrysAlisPro 1.171.42.79a (Rigaku OD, 2022)'
_computing_data_collection 'CrysAlisPro 1.171.42.79a (Rigaku OD, 2022)'
_computing_data_reduction 'CrysAlisPro 1.171.42.79a (Rigaku OD, 2022)'
_computing_molecular_graphics 'Olex2 1.5-ac5-024 (Dolomanov et al., 2009)'
_computing_publication_material 'Olex2 1.5-ac5-024 (Dolomanov et al., 2009)'
_computing_structure_refinement 'SHELXL 2018/3 (Sheldrick, 2015)'
_computing_structure_solution 'SHELXT  (Sheldrick, 2015)'
_diffrn_ambient_environment N~2~
_diffrn_ambient_temperature 99.9(8)
_diffrn_detector 'Hybrid Pixel Array Detector'
_diffrn_detector_area_resol_mean 5.8140
_diffrn_detector_type 'Pilatus 300K'
_diffrn_measured_fraction_theta_full 0.998
_diffrn_measured_fraction_theta_max 0.923
_diffrn_measurement_details
;
List of Runs (angles in degrees, time in seconds):

  # Type    Start    End  Width  t~exp~   \w     \q     \k     \f   Frames
#--------------------------------------------------------------------------
  1  \w    -20.00  27.00   0.50   20.00    --  -48.87  19.00-180.00   94
  2  \w    -20.00  27.00   0.50   20.00    --  -48.87  19.00-150.00   94
  3  \w    -20.00  27.00   0.50   20.00    --  -48.87  19.00  60.00   94
  4  \w    -20.00  27.00   0.50   20.00    --  -48.87  19.00 150.00   94
  5  \w    -27.00  20.00   0.50   20.00    --   48.87 -19.00   0.00   94
  6  \w    -27.00  20.00   0.50   20.00    --   48.87 -19.00 -90.00   94
  7  \w    -41.00 -13.00   0.50   80.00    --  -88.50  38.00 -30.00   56
  8  \w    -84.00 -20.00   0.50   80.00    --  -88.50 113.00  31.00  128
  9  \w    -66.00 -17.00   0.50   80.00    --  -88.50  57.00 120.00   98
 10  \w    -87.00 -19.00   0.50   80.00    --  -88.50 125.00  60.00  136
 11  \w    -66.00 -17.00   0.50   80.00    --  -88.50  57.00  30.00   98
 12  \w    -87.00 -19.00   0.50   80.00    --  -88.50 125.00  90.00  136
 13  \w    -41.00 -13.00   0.50   80.00    --  -88.50  38.00-120.00   56
 14  \w    -41.00 -13.00   0.50   80.00    --  -88.50  38.00   0.00   56
 15  \w    -66.00 -17.00   0.50   80.00    --  -88.50  57.00  60.00   98
 16  \w     41.00 106.00   0.50   80.00    --  110.00 -99.00  90.00  130
 17  \w     38.00  66.00   0.50   80.00    --  110.00 -57.00-120.00   56
 18  \w     94.00 178.00   0.50   80.00    --  110.00  57.00  60.00  168
 19  \w     38.00  66.00   0.50   80.00    --  110.00 -57.00 150.00   56
 20  \w     94.00 178.00   0.50   80.00    --  110.00 125.00 120.00  168
 21  \w     38.00  66.00   0.50   80.00    --  110.00 -57.00  30.00   56
 22  \w     94.00 178.00   0.50   80.00    --  110.00  57.00 -60.00  168
 23  \w     25.00 114.00   0.50   20.00    --   48.87  77.00-120.00  178
 24  \w     25.00  88.00   0.50   20.00    --   48.87  77.00 150.00  126
 25  \w     25.00 114.00   0.50   20.00    --   48.87  77.00  30.00  178
;
_diffrn_measurement_device 'four-circle diffractometer'
_diffrn_measurement_device_type 'XtaLAB Synergy, Dualflex, Pilatus 300K'
_diffrn_measurement_method '\w scans'
_diffrn_orient_matrix_type 'CrysAlisPro convention (1999,Acta A55,543-557)'
_diffrn_orient_matrix_UB_11 -0.0458447000
_diffrn_orient_matrix_UB_12 0.0199091000
_diffrn_orient_matrix_UB_13 0.0735447000
_diffrn_orient_matrix_UB_21 -0.0799950000
_diffrn_orient_matrix_UB_22 0.0979285000
_diffrn_orient_matrix_UB_23 -0.0192161000
_diffrn_orient_matrix_UB_31 -0.3066855000
_diffrn_orient_matrix_UB_32 -0.0285445000
_diffrn_orient_matrix_UB_33 -0.0143537000
_diffrn_radiation_monochromator mirror
_diffrn_radiation_probe x-ray
_diffrn_radiation_type 'Cu K\a'
_diffrn_radiation_wavelength 1.54184
_diffrn_reflns_av_R_equivalents 0.0791
_diffrn_reflns_av_unetI/netI 0.0131
_diffrn_reflns_Laue_measured_fraction_full 0.998
_diffrn_reflns_Laue_measured_fraction_max 0.923
_diffrn_reflns_limit_h_max 5
_diffrn_reflns_limit_h_min -5
_diffrn_reflns_limit_k_max 18
_diffrn_reflns_limit_k_min -18
_diffrn_reflns_limit_l_max 25
_diffrn_reflns_limit_l_min -25
_diffrn_reflns_number 3740
_diffrn_reflns_point_group_measured_fraction_full 0.998
_diffrn_reflns_point_group_measured_fraction_max 0.923
_diffrn_reflns_theta_full 67.684
_diffrn_reflns_theta_max 79.444
_diffrn_reflns_theta_min 3.718
_diffrn_source 'micro-focus sealed X-ray tube'
_diffrn_source_type 'PhotonJet (Cu) X-ray Source'
_exptl_absorpt_coefficient_mu 0.988
_exptl_absorpt_correction_T_max 0.982
_exptl_absorpt_correction_T_min 0.922
_exptl_absorpt_correction_type analytical
_exptl_absorpt_process_details
;
CrysAlisPro 1.171.42.79a (Rigaku Oxford Diffraction, 2022)
Analytical numeric absorption correction using a multifaceted crystal
model based on expressions derived by R.C. Clark & J.S. Reid.
(Clark, R. C. & Reid, J. S. (1995). Acta Cryst. A51, 887-897)
Empirical absorption correction using spherical harmonics,
implemented in SCALE3 ABSPACK scaling algorithm.
;
_exptl_crystal_colour yellow
_exptl_crystal_colour_primary yellow
_exptl_crystal_density_diffrn 1.481
_exptl_crystal_description block
_exptl_crystal_F_000 664
_exptl_crystal_size_max 0.137
_exptl_crystal_size_mid 0.044
_exptl_crystal_size_min 0.021
_refine_diff_density_max 0.385
_refine_diff_density_min -0.308
_refine_diff_density_rms 0.078
_refine_ls_extinction_method none
_refine_ls_goodness_of_fit_ref 1.092
_refine_ls_hydrogen_treatment constr
_refine_ls_matrix_type full
_refine_ls_number_parameters 211
_refine_ls_number_reflns 3740
_refine_ls_number_restraints 0
_refine_ls_restrained_S_all 1.092
_refine_ls_R_factor_all 0.0649
_refine_ls_R_factor_gt 0.0568
_refine_ls_shift/su_max 0.000
_refine_ls_shift/su_mean 0.000
_refine_ls_structure_factor_coef Fsqd
_refine_ls_weighting_details 'w=1/[\s^2^(Fo^2^)+(0.1081P)^2^+0.7391P] where P=(Fo^2^+2Fc^2^)/3'
_refine_ls_weighting_scheme calc
_refine_ls_wR_factor_gt 0.1666
_refine_ls_wR_factor_ref 0.1731
_reflns_Friedel_coverage 0.000
_reflns_number_gt 3222
_reflns_number_total 3740
_reflns_threshold_expression 'I > 2\s(I)'
_twin_special_details
;
Component 2 rotated by 179.9930\% 
around [-0.00 0.00 1.00] (reciprocal) or [0.39 -0.00 0.92] (direct)
;
_cod_data_source_file d3ce00758h2.cif
_cod_data_source_block ps20_zolte2_twin1_hklf4
_cod_depositor_comments 'Adding full bibliography for 7247579--7247585.cif.'
_cod_original_cell_volume 1427.87(9)
_cod_database_code 7247579
_shelx_shelxl_version_number 2018/3
_chemical_oxdiff_formula 'C15 H14 N2 O6 '
_shelx_space_group_comment
;
The symmetry employed for this shelxl refinement is uniquely defined
by the following loop, which should always be used as a source of
symmetry information in preference to the above space-group names.
They are only intended as comments.
;
_shelx_estimated_absorpt_t_max 0.980
_shelx_estimated_absorpt_t_min 0.876
_olex2_refinement_description
;
1. Twinned data refinement
 Scales: 0.764(2)
 0.236(2)
2. Fixed Uiso
 At 1.2 times of:
  All C(H) groups, All N(H) groups
 At 1.5 times of:
  All C(H,H,H) groups, All O(H) groups
3.a Aromatic/amide H refined with riding coordinates:
 N1(H1A), C6(H6), C14(H14), C13(H13), C3(H3), C4(H4), C7(H7), C8(H8), C10(H10),
  C11(H11)
3.b Idealised Me refined as rotating group:
 C15(H15A,H15B,H15C)
3.c Idealised tetrahedral OH refined as rotating group:
 O1(H1)
;
_olex2_submission_special_instructions 'No special instructions were received'
_oxdiff_exptl_absorpt_empirical_details
;
Empirical correction (ABSPACK) includes:
- Absorption correction using spherical harmonics
- Frame scaling
;
_oxdiff_exptl_absorpt_empirical_full_max 1.934
_oxdiff_exptl_absorpt_empirical_full_min 0.695
_oxdiff_twin_integration_method simultaneous
_oxdiff_twin_items 2

loop_
_space_group_symop_operation_xyz
'x, y, z'
'-x+1/2, y+1/2, -z+1/2'
'-x, -y, -z'
'x-1/2, -y-1/2, z-1/2'

loop_
_atom_site_label
_atom_site_type_symbol
_atom_site_fract_x
_atom_site_fract_y
_atom_site_fract_z
_atom_site_U_iso_or_equiv
_atom_site_adp_type
_atom_site_occupancy
_atom_site_site_symmetry_order
_atom_site_calc_flag
_atom_site_refinement_flags_posn
_atom_site_refinement_flags_adp
_atom_site_refinement_flags_occupancy
_atom_site_disorder_assembly
_atom_site_disorder_group
O4 O 0.6713(4) 0.55957(13) 0.36290(10) 0.0348(5) Uani 1 1 d . . . . .
O2 O -0.3451(3) 0.54531(13) 0.07150(10) 0.0312(4) Uani 1 1 d . . . . .
O1 O -0.2398(4) 0.41876(15) 0.01804(10) 0.0340(5) Uani 1 1 d . . . . .
H1 H -0.387715 0.431425 -0.005872 0.051 Uiso 1 1 calc R U . . .
O3 O 1.6981(4) 0.28245(15) 0.48249(10) 0.0362(5) Uani 1 1 d . . . . .
O5 O 0.6238(4) 0.70445(14) 0.35744(13) 0.0434(5) Uani 1 1 d . . . . .
O6 O 0.8160(5) 0.63450(16) 0.28017(11) 0.0462(6) Uani 1 1 d . . . . .
N2 N 0.7045(4) 0.63379(15) 0.33382(12) 0.0293(5) Uani 1 1 d . . . . .
N1 N 0.6662(4) 0.41101(15) 0.27415(11) 0.0255(5) Uani 1 1 d . . . . .
H1A H 0.704149 0.457170 0.301208 0.031 Uiso 1 1 calc R U . . .
C6 C 0.2773(5) 0.49718(18) 0.22557(13) 0.0271(5) Uani 1 1 d . . . . .
H6 H 0.305233 0.536688 0.263020 0.032 Uiso 1 1 calc R U . . .
C9 C 1.0385(5) 0.32956(19) 0.33817(13) 0.0270(5) Uani 1 1 d . . . . .
C1 C -0.2022(5) 0.47495(17) 0.06659(12) 0.0241(5) Uani 1 1 d . . . . .
C14 C 1.1481(5) 0.40159(19) 0.37810(13) 0.0278(5) Uani 1 1 d . . . . .
H14 H 1.069769 0.460103 0.371474 0.033 Uiso 1 1 calc R U . . .
C5 C 0.4494(5) 0.42280(18) 0.22096(13) 0.0253(5) Uani 1 1 d . . . . .
C13 C 1.3683(5) 0.3886(2) 0.42692(13) 0.0298(6) Uani 1 1 d . . . . .
H13 H 1.441443 0.437896 0.453453 0.036 Uiso 1 1 calc R U . . .
C3 C 0.1974(5) 0.38046(18) 0.11586(13) 0.0270(5) Uani 1 1 d . . . . .
H3 H 0.167983 0.340768 0.078549 0.032 Uiso 1 1 calc R U . . .
C4 C 0.4124(5) 0.36366(18) 0.16639(14) 0.0276(5) Uani 1 1 d . . . . .
H4 H 0.531316 0.313044 0.163730 0.033 Uiso 1 1 calc R U . . .
C7 C 0.0655(5) 0.51318(18) 0.17527(13) 0.0260(5) Uani 1 1 d . . . . .
H7 H -0.053698 0.563662 0.178145 0.031 Uiso 1 1 calc R U . . .
C8 C 0.8130(5) 0.33814(19) 0.28629(13) 0.0275(5) Uani 1 1 d . . . . .
H8 H 0.767323 0.286974 0.258758 0.033 Uiso 1 1 calc R U . . .
C10 C 1.1594(6) 0.24358(19) 0.34881(15) 0.0337(6) Uani 1 1 d . . . . .
H10 H 1.089952 0.194219 0.321803 0.040 Uiso 1 1 calc R U . . .
C2 C 0.0265(5) 0.45501(17) 0.12004(13) 0.0248(5) Uani 1 1 d . . . . .
C12 C 1.4828(5) 0.30236(19) 0.43701(13) 0.0291(6) Uani 1 1 d . . . . .
C15 C 1.8120(6) 0.3521(2) 0.52698(15) 0.0373(7) Uani 1 1 d . . . . .
H15A H 1.857970 0.404769 0.500712 0.056 Uiso 1 1 calc R U . . .
H15B H 1.980670 0.329710 0.553108 0.056 Uiso 1 1 calc R U . . .
H15C H 1.675245 0.369243 0.557503 0.056 Uiso 1 1 calc R U . . .
C11 C 1.3760(6) 0.2302(2) 0.39765(15) 0.0362(6) Uani 1 1 d . . . . .
H11 H 1.453614 0.171665 0.404698 0.043 Uiso 1 1 calc R U . . .

loop_
_atom_site_aniso_label
_atom_site_aniso_U_11
_atom_site_aniso_U_22
_atom_site_aniso_U_33
_atom_site_aniso_U_23
_atom_site_aniso_U_13
_atom_site_aniso_U_12
O4 0.0471(11) 0.0259(10) 0.0297(10) 0.0005(8) -0.0042(8) 0.0008(8)
O2 0.0282(9) 0.0320(10) 0.0319(10) 0.0041(8) -0.0036(7) 0.0048(7)
O1 0.0287(9) 0.0453(12) 0.0260(10) -0.0036(8) -0.0073(7) 0.0039(8)
O3 0.0381(10) 0.0401(12) 0.0274(10) -0.0007(8) -0.0109(8) 0.0061(8)
O5 0.0511(12) 0.0265(11) 0.0553(14) -0.0014(10) 0.0177(10) 0.0037(8)
O6 0.0628(14) 0.0437(13) 0.0347(12) -0.0036(10) 0.0168(10) -0.0007(10)
N2 0.0294(11) 0.0268(12) 0.0306(12) -0.0025(9) -0.0019(9) 0.0011(8)
N1 0.0267(10) 0.0268(11) 0.0223(10) -0.0004(9) -0.0011(8) -0.0016(8)
C6 0.0277(12) 0.0305(14) 0.0225(12) -0.0001(10) 0.0000(9) -0.0029(9)
C9 0.0278(12) 0.0302(14) 0.0224(12) 0.0012(10) 0.0003(10) 0.0007(9)
C1 0.0231(11) 0.0263(13) 0.0224(11) 0.0013(10) 0.0009(9) -0.0025(9)
C14 0.0305(12) 0.0267(13) 0.0259(12) 0.0010(10) 0.0011(10) 0.0029(9)
C5 0.0234(11) 0.0297(13) 0.0218(12) 0.0042(10) -0.0022(9) -0.0031(9)
C13 0.0308(13) 0.0347(15) 0.0234(12) -0.0020(10) -0.0004(10) -0.0006(10)
C3 0.0277(12) 0.0278(14) 0.0243(12) 0.0007(10) -0.0022(10) -0.0014(9)
C4 0.0270(12) 0.0274(13) 0.0277(13) 0.0025(10) -0.0003(10) 0.0012(9)
C7 0.0261(11) 0.0277(13) 0.0239(12) 0.0029(10) 0.0006(9) 0.0005(9)
C8 0.0288(12) 0.0286(13) 0.0247(12) 0.0009(10) 0.0004(10) -0.0008(9)
C10 0.0397(14) 0.0286(14) 0.0303(14) -0.0020(11) -0.0075(11) 0.0014(11)
C2 0.0217(11) 0.0290(13) 0.0231(12) 0.0020(10) -0.0003(9) -0.0036(9)
C12 0.0287(12) 0.0363(15) 0.0214(12) 0.0015(10) -0.0016(10) 0.0022(10)
C15 0.0353(14) 0.0493(18) 0.0253(13) -0.0025(12) -0.0056(11) -0.0029(12)
C11 0.0453(15) 0.0284(14) 0.0327(14) 0.0009(12) -0.0070(12) 0.0082(11)

loop_
_atom_type_symbol
_atom_type_description
_atom_type_scat_dispersion_real
_atom_type_scat_dispersion_imag
_atom_type_scat_source
C C 0.0181 0.0091 'International Tables Vol C Tables 4.2.6.8 and 6.1.1.4'
H H 0.0000 0.0000 'International Tables Vol C Tables 4.2.6.8 and 6.1.1.4'
N N 0.0311 0.0180 'International Tables Vol C Tables 4.2.6.8 and 6.1.1.4'
O O 0.0492 0.0322 'International Tables Vol C Tables 4.2.6.8 and 6.1.1.4'

loop_
_exptl_crystal_face_index_h
_exptl_crystal_face_index_k
_exptl_crystal_face_index_l
_exptl_crystal_face_perp_dist
0 10 1 0.0175
-3 2 -1 0.0718
0 2 -13 0.0095
0 -2 13 0.0105
3 -1 0 0.0599
0 -10 1 0.0247
0 8 8 0.0141
0 -7 -9 0.0187

loop_
_geom_angle_atom_site_label_1
_geom_angle_atom_site_label_2
_geom_angle_atom_site_label_3
_geom_angle
_geom_angle_site_symmetry_1
_geom_angle_site_symmetry_3
_geom_angle_publ_flag
C1 O1 H1 109.5 . . ?
C12 O3 C15 118.9(2) . . ?
O5 N2 O4 120.2(2) . . ?
O5 N2 O6 120.4(2) . . ?
O6 N2 O4 119.4(2) . . ?
C5 N1 H1A 117.1 . . ?
C8 N1 H1A 117.1 . . ?
C8 N1 C5 125.9(2) . . ?
C5 C6 H6 120.3 . . ?
C7 C6 H6 120.3 . . ?
C7 C6 C5 119.5(2) . . ?
C14 C9 C8 124.0(2) . . ?
C14 C9 C10 118.4(2) . . ?
C10 C9 C8 117.6(2) . . ?
O2 C1 O1 124.2(2) . . ?
O2 C1 C2 118.8(2) . . ?
O1 C1 C2 117.0(2) . . ?
C9 C14 H14 119.5 . . ?
C13 C14 C9 121.0(3) . . ?
C13 C14 H14 119.5 . . ?
C6 C5 N1 116.5(2) . . ?
C6 C5 C4 121.4(2) . . ?
C4 C5 N1 122.1(2) . . ?
C14 C13 H13 120.2 . . ?
C14 C13 C12 119.6(3) . . ?
C12 C13 H13 120.2 . . ?
C4 C3 H3 119.9 . . ?
C2 C3 H3 119.9 . . ?
C2 C3 C4 120.1(2) . . ?
C5 C4 H4 120.7 . . ?
C3 C4 C5 118.7(2) . . ?
C3 C4 H4 120.7 . . ?
C6 C7 H7 120.0 . . ?
C6 C7 C2 120.0(2) . . ?
C2 C7 H7 120.0 . . ?
N1 C8 C9 124.7(2) . . ?
N1 C8 H8 117.7 . . ?
C9 C8 H8 117.7 . . ?
C9 C10 H10 119.6 . . ?
C11 C10 C9 120.8(3) . . ?
C11 C10 H10 119.6 . . ?
C3 C2 C1 121.2(2) . . ?
C3 C2 C7 120.4(2) . . ?
C7 C2 C1 118.4(2) . . ?
O3 C12 C13 124.5(2) . . ?
O3 C12 C11 115.5(2) . . ?
C11 C12 C13 120.0(2) . . ?
O3 C15 H15A 109.5 . . ?
O3 C15 H15B 109.5 . . ?
O3 C15 H15C 109.5 . . ?
H15A C15 H15B 109.5 . . ?
H15A C15 H15C 109.5 . . ?
H15B C15 H15C 109.5 . . ?
C10 C11 C12 120.2(3) . . ?
C10 C11 H11 119.9 . . ?
C12 C11 H11 119.9 . . ?

loop_
_geom_bond_atom_site_label_1
_geom_bond_atom_site_label_2
_geom_bond_distance
_geom_bond_site_symmetry_2
_geom_bond_publ_flag
O4 N2 1.263(3) . ?
O2 C1 1.260(3) . ?
O1 H1 0.8400 . ?
O1 C1 1.279(3) . ?
O3 C12 1.343(3) . ?
O3 C15 1.435(4) . ?
O5 N2 1.229(3) . ?
O6 N2 1.251(3) . ?
N1 H1A 0.8800 . ?
N1 C5 1.426(3) . ?
N1 C8 1.301(3) . ?
C6 H6 0.9500 . ?
C6 C5 1.390(4) . ?
C6 C7 1.381(4) . ?
C9 C14 1.404(4) . ?
C9 C8 1.432(4) . ?
C9 C10 1.409(4) . ?
C1 C2 1.487(3) . ?
C14 H14 0.9500 . ?
C14 C13 1.383(4) . ?
C5 C4 1.398(4) . ?
C13 H13 0.9500 . ?
C13 C12 1.399(4) . ?
C3 H3 0.9500 . ?
C3 C4 1.396(4) . ?
C3 C2 1.387(4) . ?
C4 H4 0.9500 . ?
C7 H7 0.9500 . ?
C7 C2 1.399(4) . ?
C8 H8 0.9500 . ?
C10 H10 0.9500 . ?
C10 C11 1.372(4) . ?
C12 C11 1.395(4) . ?
C15 H15A 0.9800 . ?
C15 H15B 0.9800 . ?
C15 H15C 0.9800 . ?
C11 H11 0.9500 . ?

loop_
_geom_torsion_atom_site_label_1
_geom_torsion_atom_site_label_2
_geom_torsion_atom_site_label_3
_geom_torsion_atom_site_label_4
_geom_torsion
_geom_torsion_site_symmetry_1
_geom_torsion_site_symmetry_2
_geom_torsion_site_symmetry_3
_geom_torsion_site_symmetry_4
_geom_torsion_publ_flag
O2 C1 C2 C3 -177.4(2) . . . . ?
O2 C1 C2 C7 2.9(3) . . . . ?
O1 C1 C2 C3 2.3(3) . . . . ?
O1 C1 C2 C7 -177.4(2) . . . . ?
O3 C12 C11 C10 -178.8(3) . . . . ?
N1 C5 C4 C3 -179.2(2) . . . . ?
C6 C5 C4 C3 0.0(4) . . . . ?
C6 C7 C2 C1 -179.4(2) . . . . ?
C6 C7 C2 C3 0.8(4) . . . . ?
C9 C14 C13 C12 -0.4(4) . . . . ?
C9 C10 C11 C12 -1.0(5) . . . . ?
C14 C9 C8 N1 -6.8(4) . . . . ?
C14 C9 C10 C11 1.0(4) . . . . ?
C14 C13 C12 O3 179.3(2) . . . . ?
C14 C13 C12 C11 0.4(4) . . . . ?
C5 N1 C8 C9 176.9(2) . . . . ?
C5 C6 C7 C2 -0.4(4) . . . . ?
C13 C12 C11 C10 0.2(4) . . . . ?
C4 C3 C2 C1 179.4(2) . . . . ?
C4 C3 C2 C7 -0.9(4) . . . . ?
C7 C6 C5 N1 179.2(2) . . . . ?
C7 C6 C5 C4 0.0(4) . . . . ?
C8 N1 C5 C6 165.8(2) . . . . ?
C8 N1 C5 C4 -15.1(4) . . . . ?
C8 C9 C14 C13 -179.3(2) . . . . ?
C8 C9 C10 C11 -179.9(3) . . . . ?
C10 C9 C14 C13 -0.3(4) . . . . ?
C10 C9 C8 N1 174.1(3) . . . . ?
C2 C3 C4 C5 0.5(4) . . . . ?
C15 O3 C12 C13 3.8(4) . . . . ?
C15 O3 C12 C11 -177.3(3) . . . . ?

loop_
_twin_individual_id
_twin_individual_mass_fraction_refined
_oxdiff_twin_reflns_isolated
_oxdiff_twin_reflns_overlapped
_twin_individual_twin_lattice_type
_twin_individual_twin_matrix_11
_twin_individual_twin_matrix_12
_twin_individual_twin_matrix_13
_twin_individual_twin_matrix_21
_twin_individual_twin_matrix_22
_twin_individual_twin_matrix_23
_twin_individual_twin_matrix_31
_twin_individual_twin_matrix_32
_twin_individual_twin_matrix_33
1 0.764(2) 6603 7686 ref 1.0000 0.0000 0.0000 0.0000 1.0000 0.0000 0.0000 0.0000 1.0000
2 0.236(2) 0 7686 nmt -0.9997 0.0004 -0.0000 0.0013 -1.0005 0.0008 0.8578 -0.0006 0.9997

loop_
_exptl_oxdiff_crystal_face_indexfrac_h
_exptl_oxdiff_crystal_face_indexfrac_k
_exptl_oxdiff_crystal_face_indexfrac_l
_exptl_oxdiff_crystal_face_x
_exptl_oxdiff_crystal_face_y
_exptl_oxdiff_crystal_face_z
0.3541 9.5460 0.5607 0.2151 0.8957 -0.3891
-3.0370 1.7474 -0.9852 0.1016 0.4330 0.8957
0.1155 1.9723 -12.6906 -0.8994 0.4278 0.0904
-0.1424 -1.9979 12.6902 0.9000 -0.4281 -0.0815
3.0951 -1.3694 -0.1764 -0.1821 -0.3783 -0.9076
-0.3725 -9.5438 0.7287 -0.1193 -0.9188 0.3762
0.0450 7.7601 7.6316 0.7137 0.6097 -0.3448
-0.2525 -6.5250 -9.3435 -0.8055 -0.4392 0.3978
